data_4110022
loop_
_publ_author_name
'Barry M. Trost'
'Nicolai Cramer'
'Steven M. Silverman'

_publ_section_title
;
 Enantioselective Construction of Spirocyclic Oxindolic Cyclopentanes by
 Palladium-Catalyzed Trimethylenemethane-[3+2]-Cycloaddition
;
_journal_name_full 'Journal of the American Chemical Society'
_journal_page_first 12396
_journal_page_last 12397
_journal_paper_doi 10.1021/ja075335w
_journal_volume 129
_journal_year 2007
_chemical_absolute_configuration ad
_chemical_formula_moiety 'C18 H17 Cl N2 O3'
_chemical_formula_sum 'C18 H17 Cl N2 O3'
_chemical_formula_weight 344.79
_chemical_name_common 07153a
_chemical_name_systematic
; 
 ? 
;
_space_group_IT_number 4
_symmetry_cell_setting monoclinic
_symmetry_space_group_name_Hall 'P 2yb'
_symmetry_space_group_name_H-M 'P 1 21 1'
_atom_sites_solution_hydrogens geom
_atom_sites_solution_primary direct
_atom_sites_solution_secondary difmap
_audit_creation_method SHELXL-97
_cell_angle_alpha 90.00
_cell_angle_beta 95.531(2)
_cell_angle_gamma 90.00
_cell_formula_units_Z 2
_cell_length_a 6.7910(7)
_cell_length_b 13.8156(13)
_cell_length_c 8.8180(9)
_cell_measurement_reflns_used 2512
_cell_measurement_temperature 173(2)
_cell_measurement_theta_max 27.50
_cell_measurement_theta_min 2.75
_cell_volume 823.47(14)
_computing_cell_refinement 'Bruker SMART'
_computing_data_collection 'Bruker SMART'
_computing_data_reduction 'Bruker SAINT'
_computing_molecular_graphics 'Bruker SHELXTL'
_computing_publication_material 'Bruker SHELXTL'
_computing_structure_refinement 'Bruker SHELXTL'
_computing_structure_solution 'Bruker SHELXTL'
_diffrn_ambient_temperature 173(2)
_diffrn_measured_fraction_theta_full 0.997
_diffrn_measured_fraction_theta_max 0.997
_diffrn_measurement_device_type 'CCD area detector'
_diffrn_measurement_method 'phi and omega scans'
_diffrn_radiation_monochromator graphite
_diffrn_radiation_source 'sealed tube'
_diffrn_radiation_type MoK\a
_diffrn_radiation_wavelength 0.71073
_diffrn_reflns_av_R_equivalents 0.0237
_diffrn_reflns_av_sigmaI/netI 0.0245
_diffrn_reflns_limit_h_max 8
_diffrn_reflns_limit_h_min -8
_diffrn_reflns_limit_k_max 17
_diffrn_reflns_limit_k_min -17
_diffrn_reflns_limit_l_max 11
_diffrn_reflns_limit_l_min 0
_diffrn_reflns_number 9707
_diffrn_reflns_theta_full 27.50
_diffrn_reflns_theta_max 27.50
_diffrn_reflns_theta_min 2.32
_exptl_absorpt_coefficient_mu 0.251
_exptl_absorpt_correction_T_max 0.9174
_exptl_absorpt_correction_T_min 0.9064
_exptl_absorpt_correction_type multi-scan
_exptl_absorpt_process_details 'SADABS (Sheldrick, 2003)'
_exptl_crystal_colour Colorless
_exptl_crystal_density_diffrn 1.391
_exptl_crystal_description Block
_exptl_crystal_F_000 360
_exptl_crystal_size_max 0.40
_exptl_crystal_size_mid 0.35
_exptl_crystal_size_min 0.35
_refine_diff_density_max 0.251
_refine_diff_density_min -0.130
_refine_diff_density_rms 0.037
_refine_ls_abs_structure_details 'Flack H D (1983), Acta Cryst. A39, 876-881'
_refine_ls_abs_structure_Flack 0.03(4)
_refine_ls_extinction_method none
_refine_ls_goodness_of_fit_ref 1.046
_refine_ls_hydrogen_treatment constr
_refine_ls_matrix_type full
_refine_ls_number_parameters 220
_refine_ls_number_reflns 3713
_refine_ls_number_restraints 1
_refine_ls_restrained_S_all 1.046
_refine_ls_R_factor_all 0.0301
_refine_ls_R_factor_gt 0.0283
_refine_ls_shift/su_max 0.000
_refine_ls_shift/su_mean 0.000
_refine_ls_structure_factor_coef Fsqd
_refine_ls_weighting_details 'calc w=1/[\s^2^(Fo^2^)+(0.0431P)^2^+0.0972P] where P=(Fo^2^+2Fc^2^)/3'
_refine_ls_weighting_scheme calc
_refine_ls_wR_factor_gt 0.0717
_refine_ls_wR_factor_ref 0.0731
_reflns_number_gt 3563
_reflns_number_total 3713
_reflns_threshold_expression >2sigma(I)
_cod_data_source_file ja075335wsi20070717_074849.cif
_cod_data_source_block 07153a
_cod_original_sg_symbol_H-M 'P 1 21 1 '
_cod_database_code 4110022

loop_
_symmetry_equiv_pos_as_xyz
'x, y, z'
'-x, y+1/2, -z'

loop_
_atom_site_label
_atom_site_type_symbol
_atom_site_fract_x
_atom_site_fract_y
_atom_site_fract_z
_atom_site_U_iso_or_equiv
_atom_site_adp_type
_atom_site_occupancy
_atom_site_symmetry_multiplicity
_atom_site_calc_flag
_atom_site_refinement_flags
Cl1 Cl 0.11588(6) 0.21079(3) 0.07512(5) 0.03922(11) Uani 1 1 d .
O1 O 0.90722(15) 0.57012(8) 0.28118(13) 0.0309(2) Uani 1 1 d .
O2 O 0.68814(19) 0.40408(10) -0.09639(14) 0.0438(3) Uani 1 1 d .
O3 O 0.95424(14) 0.48266(8) 0.01175(12) 0.0275(2) Uani 1 1 d .
N1 N 0.68785(16) 0.46376(8) 0.14491(13) 0.0227(2) Uani 1 1 d .
N2 N 0.1947(2) 0.82874(11) 0.4836(2) 0.0475(4) Uani 1 1 d .
C1 C 0.57119(19) 0.54705(10) 0.35527(15) 0.0209(3) Uani 1 1 d .
C2 C 0.47058(19) 0.64853(9) 0.31042(15) 0.0199(3) Uani 1 1 d .
C3 C 0.3327(2) 0.65601(10) 0.44139(16) 0.0227(3) Uani 1 1 d .
H3A H 0.2167 0.6126 0.4153 0.027 Uiso 1 1 calc R
C4 C 0.4524(2) 0.61419(10) 0.58161(17) 0.0252(3) Uani 1 1 d .
C5 C 0.6217(2) 0.55521(11) 0.52862(16) 0.0263(3) Uani 1 1 d .
H5A H 0.6285 0.4904 0.5769 0.032 Uiso 1 1 calc R
H5B H 0.7498 0.5887 0.5531 0.032 Uiso 1 1 calc R
C6 C 0.7490(2) 0.53113(10) 0.26253(16) 0.0223(3) Uani 1 1 d .
C7 C 0.5065(2) 0.41934(10) 0.17681(15) 0.0212(3) Uani 1 1 d .
C8 C 0.43976(19) 0.46266(9) 0.30549(15) 0.0209(3) Uani 1 1 d .
C9 C 0.2760(2) 0.42467(11) 0.36682(16) 0.0240(3) Uani 1 1 d .
H9A H 0.2317 0.4520 0.4563 0.029 Uiso 1 1 calc R
C10 C 0.1768(2) 0.34606(11) 0.29623(17) 0.0264(3) Uani 1 1 d .
H10A H 0.0640 0.3194 0.3368 0.032 Uiso 1 1 calc R
C11 C 0.2446(2) 0.30737(10) 0.16668(17) 0.0252(3) Uani 1 1 d .
C12 C 0.4118(2) 0.34106(10) 0.10357(17) 0.0246(3) Uani 1 1 d .
H12A H 0.4580 0.3122 0.0159 0.030 Uiso 1 1 calc R
C13 C 0.6205(2) 0.73174(10) 0.32140(16) 0.0256(3) Uani 1 1 d .
H13A H 0.5504 0.7935 0.3067 0.038 Uiso 1 1 calc R
H13B H 0.7115 0.7240 0.2425 0.038 Uiso 1 1 calc R
H13C H 0.6956 0.7309 0.4220 0.038 Uiso 1 1 calc R
C14 C 0.3515(2) 0.64879(11) 0.15426(15) 0.0241(3) Uani 1 1 d .
H14A H 0.2882 0.7121 0.1363 0.036 Uiso 1 1 calc R
H14B H 0.2497 0.5983 0.1512 0.036 Uiso 1 1 calc R
H14C H 0.4400 0.6362 0.0751 0.036 Uiso 1 1 calc R
C15 C 0.2570(2) 0.75375(11) 0.46431(18) 0.0314(3) Uani 1 1 d .
C16 C 0.4133(3) 0.62618(13) 0.72365(19) 0.0386(4) Uani 1 1 d .
H16A H 0.4947 0.5965 0.8041 0.058 Uiso 1 1 calc R
H16B H 0.3035 0.6646 0.7457 0.058 Uiso 1 1 calc R
C17 C 0.7740(2) 0.44629(10) 0.00921(17) 0.0247(3) Uani 1 1 d .
C18 C 1.0468(2) 0.46700(13) -0.12858(18) 0.0336(3) Uani 1 1 d .
H18A H 1.1831 0.4912 -0.1160 0.050 Uiso 1 1 calc R
H18B H 0.9721 0.5016 -0.2124 0.050 Uiso 1 1 calc R
H18C H 1.0476 0.3976 -0.1517 0.050 Uiso 1 1 calc R

loop_
_atom_site_aniso_label
_atom_site_aniso_U_11
_atom_site_aniso_U_22
_atom_site_aniso_U_33
_atom_site_aniso_U_23
_atom_site_aniso_U_13
_atom_site_aniso_U_12
Cl1 0.0376(2) 0.0339(2) 0.0463(2) -0.00962(18) 0.00486(16) -0.01708(17)
O1 0.0187(5) 0.0351(6) 0.0387(6) -0.0111(5) 0.0017(4) -0.0031(4)
O2 0.0417(7) 0.0576(9) 0.0341(6) -0.0189(6) 0.0149(5) -0.0207(6)
O3 0.0224(5) 0.0340(6) 0.0270(5) -0.0008(4) 0.0073(4) -0.0023(4)
N1 0.0188(5) 0.0234(6) 0.0260(6) -0.0038(5) 0.0036(4) -0.0008(5)
N2 0.0541(9) 0.0292(8) 0.0645(11) -0.0013(7) 0.0332(8) 0.0045(7)
C1 0.0193(6) 0.0225(6) 0.0208(6) -0.0010(5) 0.0010(5) 0.0005(5)
C2 0.0202(6) 0.0192(6) 0.0204(6) -0.0020(5) 0.0028(5) 0.0003(5)
C3 0.0235(6) 0.0217(7) 0.0237(6) -0.0023(5) 0.0066(5) -0.0011(5)
C4 0.0281(7) 0.0231(7) 0.0243(7) -0.0018(5) 0.0027(5) -0.0066(6)
C5 0.0275(7) 0.0299(7) 0.0205(6) -0.0021(6) -0.0021(5) 0.0017(6)
C6 0.0206(6) 0.0220(6) 0.0241(7) -0.0024(5) 0.0004(5) 0.0018(5)
C7 0.0190(6) 0.0219(6) 0.0228(6) 0.0010(5) 0.0020(5) 0.0012(5)
C8 0.0209(6) 0.0200(6) 0.0215(6) 0.0013(5) 0.0003(5) 0.0018(5)
C9 0.0251(7) 0.0235(6) 0.0238(6) 0.0034(5) 0.0050(5) 0.0013(5)
C10 0.0242(7) 0.0244(7) 0.0312(7) 0.0059(6) 0.0056(6) -0.0027(6)
C11 0.0236(7) 0.0195(6) 0.0319(7) 0.0004(5) -0.0016(6) -0.0061(5)
C12 0.0249(7) 0.0230(7) 0.0262(7) -0.0028(5) 0.0038(5) -0.0011(5)
C13 0.0263(7) 0.0237(7) 0.0275(7) -0.0023(5) 0.0052(5) -0.0042(5)
C14 0.0252(7) 0.0257(7) 0.0211(6) 0.0013(5) 0.0004(5) 0.0006(5)
C15 0.0331(8) 0.0299(8) 0.0335(8) -0.0016(6) 0.0156(6) 0.0000(6)
C16 0.0454(9) 0.0462(10) 0.0251(8) -0.0037(7) 0.0078(7) -0.0040(8)
C17 0.0251(7) 0.0224(6) 0.0273(7) -0.0018(5) 0.0052(5) 0.0008(5)
C18 0.0299(7) 0.0420(9) 0.0307(8) 0.0026(7) 0.0124(6) 0.0011(7)

loop_
_atom_type_symbol
_atom_type_description
_atom_type_scat_dispersion_real
_atom_type_scat_dispersion_imag
_atom_type_scat_source
C C 0.0033 0.0016 'International Tables Vol C Tables 4.2.6.8 and 6.1.1.4'
H H 0.0000 0.0000 'International Tables Vol C Tables 4.2.6.8 and 6.1.1.4'
N N 0.0061 0.0033 'International Tables Vol C Tables 4.2.6.8 and 6.1.1.4'
O O 0.0106 0.0060 'International Tables Vol C Tables 4.2.6.8 and 6.1.1.4'
Cl Cl 0.1484 0.1585 'International Tables Vol C Tables 4.2.6.8 and 6.1.1.4'

loop_
_geom_angle_atom_site_label_1
_geom_angle_atom_site_label_2
_geom_angle_atom_site_label_3
_geom_angle
C17 O3 C18 113.83(12)
C17 N1 C6 128.09(12)
C17 N1 C7 122.19(11)
C6 N1 C7 109.49(11)
C8 C1 C6 101.98(11)
C8 C1 C5 114.53(12)
C6 C1 C5 115.30(11)
C8 C1 C2 112.37(10)
C6 C1 C2 109.50(11)
C5 C1 C2 103.39(11)
C14 C2 C13 110.24(11)
C14 C2 C3 111.34(11)
C13 C2 C3 110.26(11)
C14 C2 C1 113.76(11)
C13 C2 C1 112.21(11)
C3 C2 C1 98.52(10)
C15 C3 C4 113.80(13)
C15 C3 C2 114.01(12)
C4 C3 C2 105.32(11)
C15 C3 H3A 107.8
C4 C3 H3A 107.8
C2 C3 H3A 107.8
C16 C4 C5 126.07(15)
C16 C4 C3 125.64(15)
C5 C4 C3 108.28(12)
C4 C5 C1 104.00(12)
C4 C5 H5A 111.0
C1 C5 H5A 111.0
C4 C5 H5B 111.0
C1 C5 H5B 111.0
H5A C5 H5B 109.0
O1 C6 N1 125.99(13)
O1 C6 C1 127.00(13)
N1 C6 C1 106.96(11)
C12 C7 C8 122.74(13)
C12 C7 N1 127.87(12)
C8 C7 N1 109.23(12)
C9 C8 C7 119.35(13)
C9 C8 C1 130.85(12)
C7 C8 C1 109.80(11)
C8 C9 C10 119.51(13)
C8 C9 H9A 120.2
C10 C9 H9A 120.2
C11 C10 C9 119.13(13)
C11 C10 H10A 120.4
C9 C10 H10A 120.4
C10 C11 C12 123.47(13)
C10 C11 Cl1 119.09(11)
C12 C11 Cl1 117.45(11)
C7 C12 C11 115.75(13)
C7 C12 H12A 122.1
C11 C12 H12A 122.1
C2 C13 H13A 109.5
C2 C13 H13B 109.5
H13A C13 H13B 109.5
C2 C13 H13C 109.5
H13A C13 H13C 109.5
H13B C13 H13C 109.5
C2 C14 H14A 109.5
C2 C14 H14B 109.5
H14A C14 H14B 109.5
C2 C14 H14C 109.5
H14A C14 H14C 109.5
H14B C14 H14C 109.5
N2 C15 C3 178.44(16)
C4 C16 H16A 120.0
C4 C16 H16B 120.0
H16A C16 H16B 120.0
O2 C17 O3 125.27(14)
O2 C17 N1 122.26(13)
O3 C17 N1 112.46(12)
O3 C18 H18A 109.5
O3 C18 H18B 109.5
H18A C18 H18B 109.5
O3 C18 H18C 109.5
H18A C18 H18C 109.5
H18B C18 H18C 109.5

loop_
_geom_bond_atom_site_label_1
_geom_bond_atom_site_label_2
_geom_bond_distance
Cl1 C11 1.7493(14)
O1 C6 1.1990(18)
O2 C17 1.2011(19)
O3 C17 1.3213(17)
O3 C18 1.4572(18)
N1 C17 1.4026(18)
N1 C6 1.4253(18)
N1 C7 1.4282(17)
N2 C15 1.138(2)
C1 C8 1.5077(18)
C1 C6 1.5381(19)
C1 C5 1.5382(19)
C1 C2 1.5927(18)
C2 C14 1.5283(18)
C2 C13 1.5326(18)
C2 C3 1.5586(18)
C3 C15 1.466(2)
C3 C4 1.526(2)
C3 H3A 1.0000
C4 C16 1.316(2)
C4 C5 1.519(2)
C5 H5A 0.9900
C5 H5B 0.9900
C7 C12 1.3858(19)
C7 C8 1.3964(19)
C8 C9 1.3859(19)
C9 C10 1.393(2)
C9 H9A 0.9500
C10 C11 1.380(2)
C10 H10A 0.9500
C11 C12 1.392(2)
C12 H12A 0.9500
C13 H13A 0.9800
C13 H13B 0.9800
C13 H13C 0.9800
C14 H14A 0.9800
C14 H14B 0.9800
C14 H14C 0.9800
C16 H16A 0.9500
C16 H16B 0.9500
C18 H18A 0.9800
C18 H18B 0.9800
C18 H18C 0.9800

loop_
_geom_torsion_atom_site_label_1
_geom_torsion_atom_site_label_2
_geom_torsion_atom_site_label_3
_geom_torsion_atom_site_label_4
_geom_torsion
C8 C1 C2 C14 -38.65(15)
C6 C1 C2 C14 73.93(14)
C5 C1 C2 C14 -162.67(12)
C8 C1 C2 C13 -164.67(11)
C6 C1 C2 C13 -52.09(14)
C5 C1 C2 C13 71.31(13)
C8 C1 C2 C3 79.26(12)
C6 C1 C2 C3 -168.15(10)
C5 C1 C2 C3 -44.76(12)
C14 C2 C3 C15 -77.22(15)
C13 C2 C3 C15 45.48(16)
C1 C2 C3 C15 163.05(12)
C14 C2 C3 C4 157.33(11)
C13 C2 C3 C4 -79.98(13)
C1 C2 C3 C4 37.59(12)
C15 C3 C4 C16 37.7(2)
C2 C3 C4 C16 163.30(15)
C15 C3 C4 C5 -143.22(12)
C2 C3 C4 C5 -17.63(15)
C16 C4 C5 C1 167.80(15)
C3 C4 C5 C1 -11.26(15)
C8 C1 C5 C4 -87.37(14)
C6 C1 C5 C4 154.71(12)
C2 C1 C5 C4 35.23(13)
C17 N1 C6 O1 -16.6(2)
C7 N1 C6 O1 168.89(14)
C17 N1 C6 C1 160.97(13)
C7 N1 C6 C1 -13.50(14)
C8 C1 C6 O1 -166.60(15)
C5 C1 C6 O1 -41.9(2)
C2 C1 C6 O1 74.19(18)
C8 C1 C6 N1 15.82(13)
C5 C1 C6 N1 140.56(12)
C2 C1 C6 N1 -103.39(12)
C17 N1 C7 C12 14.8(2)
C6 N1 C7 C12 -170.32(14)
C17 N1 C7 C8 -169.68(12)
C6 N1 C7 C8 5.19(15)
C12 C7 C8 C9 2.2(2)
N1 C7 C8 C9 -173.61(12)
C12 C7 C8 C1 -178.58(12)
N1 C7 C8 C1 5.64(15)
C6 C1 C8 C9 166.05(14)
C5 C1 C8 C9 40.8(2)
C2 C1 C8 C9 -76.79(17)
C6 C1 C8 C7 -13.09(14)
C5 C1 C8 C7 -138.34(12)
C2 C1 C8 C7 104.07(13)
C7 C8 C9 C10 -2.1(2)
C1 C8 C9 C10 178.79(13)
C8 C9 C10 C11 0.3(2)
C9 C10 C11 C12 1.8(2)
C9 C10 C11 Cl1 -178.25(11)
C8 C7 C12 C11 -0.2(2)
N1 C7 C12 C11 174.73(13)
C10 C11 C12 C7 -1.8(2)
Cl1 C11 C12 C7 178.26(11)
C4 C3 C15 N2 -83(8)
C2 C3 C15 N2 156(8)
C18 O3 C17 O2 -0.3(2)
C18 O3 C17 N1 -179.13(12)
C6 N1 C17 O2 -163.34(15)
C7 N1 C17 O2 10.5(2)
C6 N1 C17 O3 15.5(2)
C7 N1 C17 O3 -170.62(12)
